data_2016636
loop_
_publ_author_name
'Janczak, Jan'
'Perp\'etuo, Genivaldo Julio'

_publ_section_title
;
 Hydrogen-bonded networks in crystals of
 1-(diaminomethylene)thiouron-1-ium perchlorate, hydrogen sulfate,
 dihydrogen phosphate and dihydrogen arsenate
;
_journal_coeditor_code GA3088
_journal_issue 6
_journal_name_full 'Acta Crystallographica Section C'
_journal_page_first o330
_journal_page_last o334
_journal_paper_doi 10.1107/S0108270108013504
_journal_volume 64
_journal_year 2008
_chemical_formula_iupac 'C2 H7 N4 S +, H2 As O4 -'
_chemical_formula_moiety 'C2 H7 N4 S +, As H2 O4 -'
_chemical_formula_sum 'C2 H9 As N4 O4 S'
_chemical_formula_weight 260.11
_chemical_name_systematic
;
1-(diaminomethylene)thiouron-1-ium dihydrogen arsenate
;
_space_group_IT_number 2
_symmetry_cell_setting triclinic
_symmetry_space_group_name_Hall '-P 1'
_symmetry_space_group_name_H-M 'P -1'
_atom_sites_solution_hydrogens difmap
_atom_sites_solution_primary direct
_atom_sites_solution_secondary difmap
_audit_creation_method SHELXL-97
_cell_angle_alpha 89.402(11)
_cell_angle_beta 86.840(12)
_cell_angle_gamma 88.871(14)
_cell_formula_units_Z 2
_cell_length_a 4.7250(8)
_cell_length_b 8.4071(10)
_cell_length_c 11.3841(19)
_cell_measurement_reflns_used 1287
_cell_measurement_temperature 295(2)
_cell_measurement_theta_max 28.0
_cell_measurement_theta_min 3.0
_cell_volume 451.42(12)
_computing_cell_refinement
;
CrysAlis CCD (Oxford Diffraction Poland, 2005)
;
_computing_data_collection
;
CrysAlis CCD (Oxford Diffraction Poland, 2005)
;
_computing_data_reduction
;
CrysAlis Red (Oxford Diffraction Poland, 2005)
;
_computing_molecular_graphics
;
DIAMOND (Brandenburg & Putz, 2006)
;
_computing_publication_material 'SHELXL97 (Sheldrick, 2008)'
_computing_structure_refinement 'SHELXL97 (Sheldrick, 2008)'
_computing_structure_solution 'SHELXS97 (Sheldrick, 2008)'
_diffrn_ambient_temperature 295(2)
_diffrn_detector_area_resol_mean '1024x1024 with blocks 2x2'
_diffrn_measured_fraction_theta_full 0.991
_diffrn_measured_fraction_theta_max 0.991
_diffrn_measurement_device_type 'Kuma KM-4 diffractometer with CCD area detector'
_diffrn_measurement_method \w-scan
_diffrn_radiation_monochromator graphite
_diffrn_radiation_source 'fine-focus sealed tube'
_diffrn_radiation_type MoK\a
_diffrn_radiation_wavelength 0.71073
_diffrn_reflns_av_R_equivalents 0.0133
_diffrn_reflns_av_sigmaI/netI 0.0206
_diffrn_reflns_limit_h_max 6
_diffrn_reflns_limit_h_min -6
_diffrn_reflns_limit_k_max 11
_diffrn_reflns_limit_k_min -11
_diffrn_reflns_limit_l_max 14
_diffrn_reflns_limit_l_min -15
_diffrn_reflns_number 4770
_diffrn_reflns_theta_full 28.00
_diffrn_reflns_theta_max 28.00
_diffrn_reflns_theta_min 3.00
_exptl_absorpt_coefficient_mu 3.983
_exptl_absorpt_correction_T_max 0.6415
_exptl_absorpt_correction_T_min 0.5129
_exptl_absorpt_correction_type analytical
_exptl_absorpt_process_details
;
(face-indexed; SHELXTL; Sheldrick, 2008)
;
_exptl_crystal_colour colourless
_exptl_crystal_density_diffrn 1.914
_exptl_crystal_density_meas 1.91
_exptl_crystal_density_method flotation
_exptl_crystal_description paralellepiped
_exptl_crystal_F_000 260
_exptl_crystal_size_max 0.38
_exptl_crystal_size_mid 0.14
_exptl_crystal_size_min 0.12
_refine_diff_density_max 1.021
_refine_diff_density_min -0.927
_refine_ls_extinction_method none
_refine_ls_goodness_of_fit_ref 1.010
_refine_ls_hydrogen_treatment refall
_refine_ls_matrix_type full
_refine_ls_number_parameters 136
_refine_ls_number_reflns 2149
_refine_ls_number_restraints 0
_refine_ls_restrained_S_all 1.010
_refine_ls_R_factor_all 0.0444
_refine_ls_R_factor_gt 0.0410
_refine_ls_shift/su_max 0.000
_refine_ls_shift/su_mean 0.000
_refine_ls_structure_factor_coef Fsqd
_refine_ls_weighting_details 'calc w=1/[\s^2^(Fo^2^)+(0.0863P)^2^] where P=(Fo^2^+2Fc^2^)/3'
_refine_ls_weighting_scheme calc
_refine_ls_wR_factor_gt 0.1046
_refine_ls_wR_factor_ref 0.1092
_reflns_number_gt 1927
_reflns_number_total 2149
_reflns_threshold_expression I>2\s(I)
_cod_data_source_file ga3088.cif
_cod_data_source_block Id
_cod_original_cell_volume 451.41(12)
_cod_database_code 2016636
_cod_database_fobs_code 2016636

loop_
_symmetry_equiv_pos_as_xyz
'x, y, z'
'-x, -y, -z'

loop_
_atom_site_type_symbol
_atom_site_label
_atom_site_fract_x
_atom_site_fract_y
_atom_site_fract_z
_atom_site_U_iso_or_equiv
_atom_site_adp_type
_atom_site_calc_flag
_atom_site_occupancy
As As1 0.26918(5) 0.65723(3) 0.60563(3) 0.02854(14) Uani d 1
O O1 0.3995(5) 0.4836(3) 0.6521(2) 0.0338(5) Uani d 1
O O2 -0.0076(4) 0.7238(3) 0.6864(2) 0.0337(5) Uani d 1
O O3 0.1745(5) 0.6532(3) 0.4633(2) 0.0450(6) Uani d 1
H H3 0.289(13) 0.618(8) 0.423(6) 0.10(2) Uiso d 1
O O4 0.5174(5) 0.8017(3) 0.6031(3) 0.0446(6) Uani d 1
H H4 0.657(12) 0.763(7) 0.627(4) 0.067(15) Uiso d 1
S S1 -0.3455(3) 0.23998(12) 0.97557(9) 0.0543(3) Uani d 1
C C1 -0.1611(8) 0.3520(4) 0.8756(3) 0.0362(7) Uani d 1
N N1 0.0297(6) 0.2922(3) 0.7906(3) 0.0362(6) Uani d 1
H H1 0.111(8) 0.356(5) 0.753(3) 0.030(10) Uiso d 1
C C2 0.0922(8) 0.1389(4) 0.7590(3) 0.0367(7) Uani d 1
N N2 -0.1802(8) 0.5071(4) 0.8752(3) 0.0416(7) Uani d 1
H H21 -0.118(10) 0.566(6) 0.817(4) 0.054(13) Uiso d 1
H H22 -0.290(9) 0.550(5) 0.924(4) 0.042(11) Uiso d 1
N N3 0.2708(9) 0.1196(4) 0.6664(3) 0.0546(9) Uani d 1
H H31 0.368(12) 0.030(7) 0.646(5) 0.073(16) Uiso d 1
H H32 0.306(13) 0.213(9) 0.634(5) 0.09(2) Uiso d 1
N N4 -0.0123(9) 0.0163(4) 0.8138(3) 0.0525(9) Uani d 1
H H41 -0.150(9) 0.031(5) 0.871(4) 0.050(12) Uiso d 1
H H42 0.019(10) -0.063(6) 0.769(4) 0.051(12) Uiso d 1

loop_
_atom_site_aniso_label
_atom_site_aniso_U_11
_atom_site_aniso_U_22
_atom_site_aniso_U_33
_atom_site_aniso_U_12
_atom_site_aniso_U_13
_atom_site_aniso_U_23
As1 0.01797(19) 0.0306(2) 0.0371(2) 0.00060(12) -0.00229(12) -0.00070(13)
O1 0.0299(11) 0.0347(11) 0.0366(11) 0.0054(9) -0.0040(8) -0.0017(8)
O2 0.0203(9) 0.0374(11) 0.0432(12) -0.0004(8) 0.0006(8) -0.0076(9)
O3 0.0345(13) 0.0569(15) 0.0435(14) 0.0138(11) -0.0087(10) -0.0021(11)
O4 0.0192(10) 0.0337(12) 0.0818(19) -0.0032(9) -0.0094(11) 0.0041(12)
S1 0.0714(7) 0.0427(5) 0.0464(5) -0.0061(5) 0.0201(5) 0.0008(4)
C1 0.0391(17) 0.0381(17) 0.0315(15) -0.0051(13) -0.0041(12) 0.0002(12)
N1 0.0437(15) 0.0276(13) 0.0371(14) -0.0010(11) 0.0014(12) 0.0008(10)
C2 0.0420(17) 0.0319(15) 0.0364(16) 0.0033(13) -0.0074(13) -0.0018(12)
N2 0.0545(18) 0.0386(15) 0.0300(14) -0.0025(13) 0.0103(13) -0.0039(12)
N3 0.063(2) 0.0394(17) 0.059(2) 0.0075(16) 0.0208(17) 0.0031(15)
N4 0.070(2) 0.0326(16) 0.053(2) -0.0065(15) 0.0153(17) -0.0054(13)

loop_
_atom_type_symbol
_atom_type_description
_atom_type_scat_dispersion_real
_atom_type_scat_dispersion_imag
_atom_type_scat_source
C C 0.0033 0.0016 'International Tables Vol C Tables 4.2.6.8 and 6.1.1.4'
H H 0.0000 0.0000 'International Tables Vol C Tables 4.2.6.8 and 6.1.1.4'
N N 0.0061 0.0033 'International Tables Vol C Tables 4.2.6.8 and 6.1.1.4'
O O 0.0106 0.0060 'International Tables Vol C Tables 4.2.6.8 and 6.1.1.4'
As As 0.0499 2.0058 'International Tables Vol C Tables 4.2.6.8 and 6.1.1.4'
S S 0.1246 0.1234 'International Tables Vol C Tables 4.2.6.8 and 6.1.1.4'

loop_
_geom_angle_atom_site_label_1
_geom_angle_atom_site_label_2
_geom_angle_atom_site_label_3
_geom_angle
O2 As1 O1 113.83(11)
O2 As1 O4 107.10(12)
O1 As1 O4 111.59(11)
O2 As1 O3 107.43(11)
O1 As1 O3 113.10(12)
O4 As1 O3 103.05(14)
As1 O3 H3 112(5)
As1 O4 H4 107(4)
N2 C1 N1 113.5(3)
N2 C1 S1 122.0(3)
N1 C1 S1 124.5(3)
C2 N1 C1 130.4(3)
C2 N1 H1 115(3)
C1 N1 H1 115(3)
N4 C2 N3 120.0(3)
N4 C2 N1 123.8(3)
N3 C2 N1 116.2(3)
C1 N2 H21 123(3)
C1 N2 H22 118(3)
H21 N2 H22 117(4)
C2 N3 H31 126(3)
C2 N3 H32 109(4)
H31 N3 H32 124(5)
C2 N4 H41 119(3)
C2 N4 H42 107(3)
H41 N4 H42 129(4)

loop_
_geom_bond_atom_site_label_1
_geom_bond_atom_site_label_2
_geom_bond_distance
As1 O2 1.649(2)
As1 O1 1.666(2)
As1 O4 1.704(2)
As1 O3 1.706(3)
O3 H3 0.78(5)
O4 H4 0.81(5)
S1 C1 1.686(4)
C1 N2 1.305(5)
C1 N1 1.378(4)
N1 C2 1.364(4)
N1 H1 0.80(5)
C2 N4 1.292(5)
C2 N3 1.322(5)
N2 H21 0.84(4)
N2 H22 0.83(5)
N3 H31 0.91(6)
N3 H32 0.86(6)
N4 H41 0.91(5)
N4 H42 0.84(5)

loop_
_geom_hbond_atom_site_label_D
_geom_hbond_atom_site_label_H
_geom_hbond_atom_site_label_A
_geom_hbond_site_symmetry_A
_geom_hbond_distance_DH
_geom_hbond_distance_HA
_geom_hbond_distance_DA
_geom_hbond_angle_DHA
_geom_hbond_publ_flag
O3 H3 O1 2_666 0.78(5) 1.83(5) 2.599(3) 169(5) y
O4 H4 O2 1_655 0.81(5) 1.76(5) 2.555(3) 166(6) y
N1 H1 O1 . 0.80(5) 2.03(5) 2.806(4) 166(4) y
N2 H21 O2 . 0.84(4) 2.06(4) 2.897(4) 173(5) y
N2 H22 S1 2_467 0.83(5) 2.66(5) 3.449(3) 160(4) y
N3 H31 O4 1_545 0.91(6) 2.08(6) 2.974(4) 168(5) y
N3 H32 O1 . 0.86(6) 2.35(6) 3.133(4) 150(5) y
N4 H41 S1 . 0.91(5) 2.28(5) 3.007(4) 136(4) y
N4 H42 O2 1_545 0.84(5) 2.05(6) 2.867(4) 164(5) y

loop_
_cod_related_entry_id
_cod_related_entry_database
_cod_related_entry_code
1 ChemSpider 30654106
